data_2205552
loop_
_publ_author_name
'Trilleras, Jorge'
'Quiroga, Jaime'
'Cobo, Justo'
'Low, John N.'
'Glidewell, Christopher'

_publ_section_title
;
 5-Chloro-3-methyl-1-phenyl-1<i>H</i>-pyrazole-4-carbaldehyde: sheets
 built from C---H&#x00B7;&#x00B7;&#x00B7;O and
 C---H&#x00B7;&#x00B7;&#x00B7;\p(arene) hydrogen bonds
;
_journal_issue 4
_journal_name_full 'Acta Crystallographica Section E'
_journal_page_first o1055
_journal_page_last o1057
_journal_paper_doi 10.1107/S1600536805007981
_journal_volume 61
_journal_year 2005
_chemical_formula_iupac 'C11 H9 Cl N2 O'
_chemical_formula_moiety 'C11 H9 Cl N2 O'
_chemical_formula_sum 'C11 H9 Cl N2 O'
_chemical_formula_weight 220.65
_chemical_name_systematic
;
5-Chloro-3-methyl-1-phenyl-1H-pyrazole-4-carbaldehyde
;
_space_group_IT_number 14
_symmetry_cell_setting monoclinic
_symmetry_space_group_name_Hall '-P 2ybc'
_symmetry_space_group_name_H-M 'P 1 21/c 1'
_atom_sites_solution_hydrogens geom
_atom_sites_solution_primary direct
_atom_sites_solution_secondary difmap
_cell_angle_alpha 90.00
_cell_angle_beta 94.206(2)
_cell_angle_gamma 90.00
_cell_formula_units_Z 4
_cell_length_a 6.5683(2)
_cell_length_b 6.7921(2)
_cell_length_c 22.4418(6)
_cell_measurement_reflns_used 2291
_cell_measurement_temperature 120(2)
_cell_measurement_theta_max 27.51
_cell_measurement_theta_min 3.13
_cell_volume 998.49(5)
_computing_cell_refinement 'DENZO (Otwinowski & Minor, 1997) and COLLECT'
_computing_data_collection 'COLLECT (Hooft, 1999)'
_computing_data_reduction 'DENZO and COLLECT '
_computing_molecular_graphics 'PLATON (Spek, 2003)'
_computing_publication_material 'SHELXL97 and PRPKAPPA (Ferguson, 1999)'
_computing_structure_refinement 'OSCAIL and SHELXL97'
_computing_structure_solution 'OSCAIL (McArdle, 2003) and SHELXS97 (Sheldrick, 1997)'
_diffrn_ambient_temperature 120(2)
_diffrn_detector_area_resol_mean 9.091
_diffrn_measured_fraction_theta_full 0.996
_diffrn_measured_fraction_theta_max 0.996
_diffrn_measurement_device_type 'Bruker--Nonius 95mm CCD camera on \k goniostat'
_diffrn_measurement_method '\f and \w'
_diffrn_radiation_monochromator graphite
_diffrn_radiation_source 'Bruker--Nonius FR91 rotating anode'
_diffrn_radiation_type 'Mo K\a'
_diffrn_radiation_wavelength 0.71073
_diffrn_reflns_av_R_equivalents 0.0312
_diffrn_reflns_av_sigmaI/netI 0.0268
_diffrn_reflns_limit_h_max 8
_diffrn_reflns_limit_h_min -8
_diffrn_reflns_limit_k_max 8
_diffrn_reflns_limit_k_min -8
_diffrn_reflns_limit_l_max 29
_diffrn_reflns_limit_l_min -28
_diffrn_reflns_number 10853
_diffrn_reflns_theta_full 27.51
_diffrn_reflns_theta_max 27.51
_diffrn_reflns_theta_min 3.13
_diffrn_standards_decay_% nil
_exptl_absorpt_coefficient_mu 0.353
_exptl_absorpt_correction_T_max 0.966
_exptl_absorpt_correction_T_min 0.866
_exptl_absorpt_correction_type multi-scan
_exptl_absorpt_process_details '(SADABS; Sheldrick, 2003)'
_exptl_crystal_colour colourless
_exptl_crystal_density_diffrn 1.468
_exptl_crystal_density_method 'not measured'
_exptl_crystal_description lath
_exptl_crystal_F_000 456
_exptl_crystal_size_max 0.42
_exptl_crystal_size_mid 0.24
_exptl_crystal_size_min 0.10
_refine_diff_density_max 0.308
_refine_diff_density_min -0.245
_refine_ls_extinction_coef 0.011(2)
_refine_ls_extinction_expression Fc^*^=kFc[1+0.001xFc^2^\l^3^/sin(2\q)]^-1/4^
_refine_ls_extinction_method SHELXL97
_refine_ls_goodness_of_fit_ref 1.023
_refine_ls_hydrogen_treatment constr
_refine_ls_matrix_type full
_refine_ls_number_parameters 137
_refine_ls_number_reflns 2289
_refine_ls_number_restraints 0
_refine_ls_restrained_S_all 1.023
_refine_ls_R_factor_all 0.0418
_refine_ls_R_factor_gt 0.0334
_refine_ls_shift/su_max 0.002
_refine_ls_shift/su_mean 0.000
_refine_ls_structure_factor_coef Fsqd
_refine_ls_weighting_details 'w = 1/[\s^2^(Fo^2^)+(0.037P)^2^+0.5856P] where P = (Fo^2^+2Fc^2^)/3'
_refine_ls_weighting_scheme calc
_refine_ls_wR_factor_gt 0.0801
_refine_ls_wR_factor_ref 0.0847
_reflns_number_gt 1995
_reflns_number_total 2291
_reflns_threshold_expression I>2\s(I)
_cod_data_source_file lh6388.cif
_cod_data_source_block I
_cod_depositor_comments
;
The following automatic conversions were performed:
'_exptl_absorpt_correction_type' value 'Multi-scan' changed to
'multi-scan' according to
'/home/saulius/struct/CIF-dictionaries/cif_core.dic' dictionary named
'cif_core.dic' version 2.4.1 from 2010-06-29.

Automatic conversion script
Id: cif_fix_enum 1527 2010-12-29 10:47:43Z saulius 

The following automatic conversions were performed:

'_exptl_absorpt_correction_type' value 'Multi-scan' changed to
'multi-scan' according to
/home/saulius/struct/CIF-dictionaries/cif_core.dic dictionary named
'cif_core.dic' version 2.4.1 from 2010-06-29.

Automatic conversion script
Id: cif_fix_values 1715 2011-07-08 13:25:40Z adriana 
;
_cod_original_sg_symbol_H-M 'P 21/c'
_cod_database_code 2205552
_cod_database_fobs_code 2205552

loop_
_symmetry_equiv_pos_as_xyz
'x, y, z'
'-x, y+1/2, -z+1/2'
'-x, -y, -z'
'x, -y+1/2, z+1/2'

loop_
_atom_site_label
_atom_site_fract_x
_atom_site_fract_y
_atom_site_fract_z
_atom_site_U_iso_or_equiv
_atom_site_adp_type
_atom_site_calc_flag
_atom_site_refinement_flags
_atom_site_occupancy
_atom_site_type_symbol
Cl5 0.76255(6) 0.36211(5) 0.624349(15) 0.02455(13) Uani d . 1 Cl
O4 0.74674(16) 0.36571(16) 0.42194(4) 0.0228(2) Uani d . 1 O
N1 0.76095(17) 0.73981(17) 0.59171(5) 0.0162(3) Uani d . 1 N
N2 0.75951(18) 0.86419(18) 0.54330(5) 0.0187(3) Uani d . 1 N
C3 0.7526(2) 0.7469(2) 0.49587(6) 0.0174(3) Uani d . 1 C
C4 0.7505(2) 0.5448(2) 0.51250(6) 0.0154(3) Uani d . 1 C
C5 0.7562(2) 0.5510(2) 0.57448(6) 0.0157(3) Uani d . 1 C
C11 0.7702(2) 0.8177(2) 0.65140(6) 0.0165(3) Uani d . 1 C
C12 0.5997(2) 0.8051(2) 0.68381(6) 0.0221(3) Uani d . 1 C
C13 0.6118(2) 0.8772(2) 0.74201(7) 0.0258(3) Uani d . 1 C
C14 0.7905(2) 0.9625(2) 0.76634(6) 0.0228(3) Uani d . 1 C
C15 0.9595(2) 0.9760(2) 0.73277(6) 0.0207(3) Uani d . 1 C
C16 0.9504(2) 0.9021(2) 0.67492(6) 0.0179(3) Uani d . 1 C
C31 0.7486(3) 0.8339(2) 0.43451(6) 0.0253(3) Uani d . 1 C
C41 0.7478(2) 0.3679(2) 0.47649(6) 0.0180(3) Uani d . 1 C
H12 0.4767 0.7485 0.6667 0.026 Uiso calc R 1 H
H13 0.4968 0.8678 0.7652 0.031 Uiso calc R 1 H
H14 0.7976 1.0119 0.8060 0.027 Uiso calc R 1 H
H15 1.0815 1.0359 0.7494 0.025 Uiso calc R 1 H
H16 1.0659 0.9094 0.6519 0.022 Uiso calc R 1 H
H31A 0.7515 0.9778 0.4374 0.038 Uiso calc PR 0.50 H
H31B 0.6237 0.7925 0.4113 0.038 Uiso calc PR 0.50 H
H31C 0.8679 0.7882 0.4146 0.038 Uiso calc PR 0.50 H
H31D 0.7439 0.7279 0.4048 0.038 Uiso calc PR 0.50 H
H31E 0.8717 0.9132 0.4309 0.038 Uiso calc PR 0.50 H
H31F 0.6275 0.9174 0.4276 0.038 Uiso calc PR 0.50 H
H41 0.7467 0.2449 0.4966 0.022 Uiso calc R 1 H

loop_
_atom_site_aniso_label
_atom_site_aniso_U_11
_atom_site_aniso_U_22
_atom_site_aniso_U_33
_atom_site_aniso_U_12
_atom_site_aniso_U_13
_atom_site_aniso_U_23
Cl5 0.0400(2) 0.0170(2) 0.01678(19) 0.00039(15) 0.00269(14) 0.00238(13)
O4 0.0258(5) 0.0266(6) 0.0159(5) -0.0007(4) 0.0003(4) -0.0060(4)
N1 0.0203(6) 0.0159(6) 0.0124(5) -0.0006(5) 0.0009(4) 0.0001(4)
N2 0.0256(6) 0.0164(6) 0.0144(5) -0.0007(5) 0.0022(4) 0.0018(4)
C3 0.0183(7) 0.0189(7) 0.0150(6) -0.0007(6) 0.0018(5) -0.0009(5)
C4 0.0140(6) 0.0166(7) 0.0156(6) -0.0009(5) 0.0006(5) -0.0010(5)
C5 0.0157(6) 0.0158(7) 0.0156(6) -0.0010(5) 0.0008(5) 0.0003(5)
C11 0.0236(7) 0.0138(7) 0.0122(6) 0.0010(5) 0.0005(5) -0.0007(5)
C12 0.0214(7) 0.0251(8) 0.0197(7) -0.0021(6) 0.0020(5) -0.0049(6)
C13 0.0263(8) 0.0305(9) 0.0216(7) 0.0002(7) 0.0081(6) -0.0053(6)
C14 0.0324(8) 0.0206(8) 0.0153(6) 0.0025(6) 0.0013(6) -0.0048(6)
C15 0.0262(7) 0.0165(7) 0.0185(7) -0.0022(6) -0.0040(5) -0.0002(5)
C16 0.0221(7) 0.0153(7) 0.0165(6) -0.0008(6) 0.0018(5) 0.0022(5)
C31 0.0374(9) 0.0237(8) 0.0149(7) -0.0008(7) 0.0023(6) 0.0009(6)
C41 0.0166(7) 0.0182(7) 0.0192(7) -0.0006(6) 0.0006(5) -0.0018(5)

loop_
_atom_type_symbol
_atom_type_description
_atom_type_scat_dispersion_real
_atom_type_scat_dispersion_imag
_atom_type_scat_source
C C 0.0033 0.0016 'International Tables Vol C Tables 4.2.6.8 and 6.1.1.4'
H H 0.0000 0.0000 'International Tables Vol C Tables 4.2.6.8 and 6.1.1.4'
Cl Cl 0.1484 0.1585 'International Tables Vol C Tables 4.2.6.8 and 6.1.1.4'
N N 0.0061 0.0033 'International Tables Vol C Tables 4.2.6.8 and 6.1.1.4'
O O 0.0106 0.0060 'International Tables Vol C Tables 4.2.6.8 and 6.1.1.4'

loop_
_geom_angle_atom_site_label_1
_geom_angle_atom_site_label_2
_geom_angle_atom_site_label_3
_geom_angle
_geom_angle_publ_flag
C5 N1 N2 111.17(11) no
C5 N1 C11 128.32(11) no
N2 N1 C11 120.50(11) no
C12 C11 C16 121.87(13) no
C12 C11 N1 119.16(12) no
C16 C11 N1 118.97(12) no
C11 C12 C13 118.65(14) no
C11 C12 H12 120.7 no
C13 C12 H12 120.7 no
C14 C13 C12 120.37(14) no
C14 C13 H13 119.8 no
C12 C13 H13 119.8 no
C13 C14 C15 120.11(13) no
C13 C14 H14 119.9 no
C15 C14 H14 119.9 no
C16 C15 C14 120.11(13) no
C16 C15 H15 119.9 no
C14 C15 H15 119.9 no
C11 C16 C15 118.88(13) no
C11 C16 H16 120.6 no
C15 C16 H16 120.6 no
C3 N2 N1 105.22(11) no
N2 C3 C4 111.66(12) no
N2 C3 C31 119.86(13) no
C4 C3 C31 128.48(12) no
C3 C31 H31A 109.5 no
C3 C31 H31B 109.5 no
H31A C31 H31B 109.5 no
C3 C31 H31C 109.5 no
H31A C31 H31C 109.5 no
H31B C31 H31C 109.5 no
C3 C31 H31D 109.5 no
H31A C31 H31D 141.1 no
H31B C31 H31D 56.3 no
H31C C31 H31D 56.3 no
C3 C31 H31E 109.5 no
H31A C31 H31E 56.3 no
H31B C31 H31E 141.1 no
H31C C31 H31E 56.3 no
H31D C31 H31E 109.5 no
C3 C31 H31F 109.5 no
H31A C31 H31F 56.3 no
H31B C31 H31F 56.3 no
H31C C31 H31F 141.1 no
H31D C31 H31F 109.5 no
H31E C31 H31F 109.5 no
C5 C4 C3 103.49(12) no
C5 C4 C41 125.64(13) no
C3 C4 C41 130.86(12) no
O4 C41 C4 124.60(13) no
O4 C41 H41 117.7 no
C4 C41 H41 117.7 no
N1 C5 C4 108.45(12) no
N1 C5 Cl5 122.23(10) no
C4 C5 Cl5 129.31(11) no

loop_
_geom_bond_atom_site_label_1
_geom_bond_atom_site_label_2
_geom_bond_distance
_geom_bond_publ_flag
N1 N2 1.3759(16) y
N2 C3 1.3276(18) y
C3 C4 1.423(2) y
C4 C5 1.3892(18) y
C5 N1 1.3394(18) y
N1 C11 1.4372(17) y
C4 C41 1.4471(19) y
C41 O4 1.2239(17) y
C5 Cl5 1.7009(14) y
C11 C12 1.382(2) no
C11 C16 1.385(2) no
C12 C13 1.392(2) no
C12 H12 0.95 no
C13 C14 1.385(2) no
C13 H13 0.95 no
C14 C15 1.389(2) no
C14 H14 0.95 no
C15 C16 1.3889(19) no
C15 H15 0.95 no
C16 H16 0.95 no
C3 C31 1.4969(19) no
C31 H31A 0.98 no
C31 H31B 0.98 no
C31 H31C 0.98 no
C31 H31D 0.98 no
C31 H31E 0.98 no
C31 H31F 0.98 no
C41 H41 0.95 no

loop_
_geom_hbond_atom_site_label_D
_geom_hbond_atom_site_label_H
_geom_hbond_atom_site_label_A
_geom_hbond_site_symmetry_A
_geom_hbond_distance_DH
_geom_hbond_distance_HA
_geom_hbond_distance_DA
_geom_hbond_angle_DHA
_geom_hbond_publ_flag
C12 H12 O4 3_666 0.95 2.51 3.371(2) 151 y
C15 H15 Cg 2_756 0.95 2.72 3.498(2) 140 y

loop_
_geom_torsion_atom_site_label_1
_geom_torsion_atom_site_label_2
_geom_torsion_atom_site_label_3
_geom_torsion_atom_site_label_4
_geom_torsion
_geom_torsion_publ_flag
C5 N1 C11 C12 -72.01(19) no
N2 N1 C11 C12 109.18(15) y
C5 N1 C11 C16 107.61(17) no
N2 N1 C11 C16 -71.21(17) no
C16 C11 C12 C13 -1.0(2) no
N1 C11 C12 C13 178.63(13) no
C11 C12 C13 C14 1.1(2) no
C12 C13 C14 C15 -0.3(2) no
C13 C14 C15 C16 -0.7(2) no
C12 C11 C16 C15 0.1(2) no
N1 C11 C16 C15 -179.54(12) no
C14 C15 C16 C11 0.8(2) no
C5 N1 N2 C3 0.35(15) no
C11 N1 N2 C3 179.35(12) no
N1 N2 C3 C4 -0.31(15) no
N1 N2 C3 C31 179.84(12) no
N2 C3 C4 C5 0.17(16) no
C31 C3 C4 C5 180.00(14) no
N2 C3 C4 C41 -178.57(13) no
C31 C3 C4 C41 1.3(2) no
C5 C4 C41 O4 -178.50(13) no
C3 C4 C41 O4 0.0(2) y
N2 N1 C5 C4 -0.25(15) no
C11 N1 C5 C4 -179.15(13) no
N2 N1 C5 Cl5 178.44(9) no
C11 N1 C5 Cl5 -0.5(2) no
C3 C4 C5 N1 0.05(15) no
C41 C4 C5 N1 178.88(12) no
C3 C4 C5 Cl5 -178.52(11) no
C41 C4 C5 Cl5 0.3(2) no
